data_9014106
loop_
_publ_author_name
'Kondrashev, Y. D.'
'Zaslavskii, A. I.'

_publ_section_title
;
 The structure of the modifications of manganese oxide
;
_journal_name_full 'Izvestiya Akademii Nauk SSSR'
_journal_page_first 179
_journal_page_last 186
_journal_volume 15
_journal_year 1951
_chemical_formula_sum 'Mn0.5 O'
_chemical_name_mineral Akhtenskite
_space_group_IT_number 186
_symmetry_space_group_name_Hall 'P 6c -2c'
_symmetry_space_group_name_H-M 'P 63 m c'
_cell_angle_alpha 90
_cell_angle_beta 90
_cell_angle_gamma 120
_cell_length_a 2.786
_cell_length_b 2.786
_cell_length_c 4.412
_cell_formula_units_Z 2
_cell_volume 29.657
_database_code_amcsd 0017794
_exptl_crystal_density_diffrn 4.868
_cod_original_formula_sum 'Mn.5 O'
_cod_database_code 9014106

loop_
_space_group_symop_operation_xyz
x,y,z
-x,-x+y,1/2+z
x-y,x,1/2+z
-y,-x,z
-y,x-y,z
x-y,-y,1/2+z
-x,-y,1/2+z
x,x-y,z
-x+y,-x,z
y,x,1/2+z
y,-x+y,1/2+z
-x+y,y,z

loop_
_atom_site_label
_atom_site_fract_x
_atom_site_fract_y
_atom_site_fract_z
_atom_site_occupancy
Mn 0.00000 0.00000 0.00000 0.50000
O 0.33333 0.66667 0.25000 1.00000

loop_
_cod_related_entry_id
_cod_related_entry_database
_cod_related_entry_code
1 AMCSD 0017794
